data_7715378
loop_
_publ_author_name
'Chen, Zhi-Chuan'
'Liu, Rui-Xue'
'Xie, Yan-Jie'
'Hu, Qin'
'Huang, Fu-Ping'
'Liu, Yan-Cheng'
'Liang, Hong'

_publ_section_title
;
 Marbofloxacin combined with heavy rare-earth ions makes better candidates
 for veterinary drugs: crystal structure and bio-activity studies.
;
_journal_issue 9
_journal_name_full 'Dalton transactions (Cambridge, England : 2003)'
_journal_page_first 4204
_journal_page_last 4213
_journal_paper_doi 10.1039/d3dt03343k
_journal_volume 53
_journal_year 2024
_chemical_formula_moiety 'C68 H75 F4 N16 O16 Tm'
_chemical_formula_sum 'C68 H85 F4 N16 O44 Tm'
_chemical_formula_weight 2075.44
_space_group_crystal_system triclinic
_space_group_IT_number 2
_space_group_name_Hall '-P 1'
_space_group_name_H-M_alt 'P -1'
_atom_sites_solution_hydrogens geom
_atom_sites_solution_primary heavy
_audit_creation_date 2023-12-17
_audit_creation_method
;
Olex2 1.3
(compiled 2020.11.12 svn.r5f609507 for OlexSys, GUI svn.r6408)
;
_audit_update_record
;
2023-12-18 deposited with the CCDC.	2024-02-07 downloaded from the CCDC.
;
_cell_angle_alpha 69.501(4)
_cell_angle_beta 74.423(4)
_cell_angle_gamma 67.627(4)
_cell_formula_units_Z 2
_cell_length_a 15.0283(6)
_cell_length_b 18.2290(7)
_cell_length_c 21.2597(9)
_cell_measurement_reflns_used 7655
_cell_measurement_temperature 120.00(10)
_cell_measurement_theta_max 28.5287
_cell_measurement_theta_min 2.9327
_cell_volume 4982.8(4)
_computing_cell_refinement
;
CrysAlisPro, Agilent Technologies,
Version 1.171.35.21 (release 20-01-2012 CrysAlis171 .NET)
(compiled Jan 23 2012,18:06:46)
;
_computing_data_collection
;
CrysAlisPro, Agilent Technologies,
Version 1.171.35.21 (release 20-01-2012 CrysAlis171 .NET)
(compiled Jan 23 2012,18:06:46)
;
_computing_data_reduction
;
CrysAlisPro, Agilent Technologies,
Version 1.171.35.21 (release 20-01-2012 CrysAlis171 .NET)
(compiled Jan 23 2012,18:06:46)
;
_computing_molecular_graphics 'Olex2 1.3 (Dolomanov et al., 2009)'
_computing_publication_material 'Olex2 1.3 (Dolomanov et al., 2009)'
_computing_structure_refinement 'SHELXL 2018/3 (Sheldrick, 2015)'
_computing_structure_solution 'XS  (Sheldrick, 2008)'
_diffrn_ambient_temperature 120.00(10)
_diffrn_detector_area_resol_mean 15.9784
_diffrn_measured_fraction_theta_full 0.998
_diffrn_measured_fraction_theta_max 0.998
_diffrn_measurement_details
;
#__ type_ start__ end____ width___ exp.time_
  1 omega  -91.00  -63.00   0.5000    5.0000
omega____ theta____ kappa____ phi______ frames
    -      -20.2889  -57.0000  -90.0000 56

#__ type_ start__ end____ width___ exp.time_
  2 omega   14.00   49.00   0.5000    5.0000
omega____ theta____ kappa____ phi______ frames
    -      -20.2889   57.0000  120.0000 70

#__ type_ start__ end____ width___ exp.time_
  3 omega   -3.00   24.00   0.5000    5.0000
omega____ theta____ kappa____ phi______ frames
    -      -20.2889  -99.0000    0.0000 54

#__ type_ start__ end____ width___ exp.time_
  4 omega  -58.00  -31.00   0.5000    5.0000
omega____ theta____ kappa____ phi______ frames
    -      -20.2889  -57.0000  -90.0000 54

#__ type_ start__ end____ width___ exp.time_
  5 omega   -9.00   18.00   0.5000    5.0000
omega____ theta____ kappa____ phi______ frames
    -      -20.2889  -99.0000 -180.0000 54

#__ type_ start__ end____ width___ exp.time_
  6 omega   -2.00   24.00   0.5000    5.0000
omega____ theta____ kappa____ phi______ frames
    -      -20.2889  -99.0000  -30.0000 52

#__ type_ start__ end____ width___ exp.time_
  7 omega  -46.00    6.00   0.5000    5.0000
omega____ theta____ kappa____ phi______ frames
    -       21.3827  -38.0000   60.0000 104

#__ type_ start__ end____ width___ exp.time_
  8 omega   -1.00   90.00   0.5000    5.0000
omega____ theta____ kappa____ phi______ frames
    -       21.3827   57.0000 -120.0000 182

#__ type_ start__ end____ width___ exp.time_
  9 omega  -12.00   89.00   0.5000    5.0000
omega____ theta____ kappa____ phi______ frames
    -       21.3827   77.0000    0.0000 202

#__ type_ start__ end____ width___ exp.time_
 10 omega    6.00   35.00   0.5000    5.0000
omega____ theta____ kappa____ phi______ frames
    -       21.3827  -57.0000 -120.0000 58

#__ type_ start__ end____ width___ exp.time_
 11 omega   -3.00   92.00   0.5000    5.0000
omega____ theta____ kappa____ phi______ frames
    -       21.3827   55.0000  158.0000 190
;
_diffrn_measurement_device_type 'SuperNova, Single source at offset), Eos'
_diffrn_measurement_method '\w scans'
_diffrn_orient_matrix_UB_11 -0.0408242000
_diffrn_orient_matrix_UB_12 0.0363569000
_diffrn_orient_matrix_UB_13 -0.0013214000
_diffrn_orient_matrix_UB_21 -0.0289337000
_diffrn_orient_matrix_UB_22 -0.0235879000
_diffrn_orient_matrix_UB_23 0.0239313000
_diffrn_orient_matrix_UB_31 0.0128981000
_diffrn_orient_matrix_UB_32 0.0064104000
_diffrn_orient_matrix_UB_33 0.0269438000
_diffrn_radiation_monochromator mirror
_diffrn_radiation_type 'Mo K\a'
_diffrn_radiation_wavelength 0.71073
_diffrn_reflns_av_R_equivalents 0.0789
_diffrn_reflns_av_unetI/netI 0.1275
_diffrn_reflns_Laue_measured_fraction_full 0.998
_diffrn_reflns_Laue_measured_fraction_max 0.998
_diffrn_reflns_limit_h_max 17
_diffrn_reflns_limit_h_min -18
_diffrn_reflns_limit_k_max 21
_diffrn_reflns_limit_k_min -22
_diffrn_reflns_limit_l_max 25
_diffrn_reflns_limit_l_min -26
_diffrn_reflns_number 46844
_diffrn_reflns_point_group_measured_fraction_full 0.998
_diffrn_reflns_point_group_measured_fraction_max 0.998
_diffrn_reflns_theta_full 25.242
_diffrn_reflns_theta_max 26.372
_diffrn_reflns_theta_min 2.939
_diffrn_source 'SuperNova (Mo) X-ray Source'
_exptl_absorpt_coefficient_mu 0.991
_exptl_absorpt_correction_T_max 1.00000
_exptl_absorpt_correction_T_min 0.54764
_exptl_absorpt_correction_type multi-scan
_exptl_absorpt_process_details
;
CrysAlisPro, Agilent Technologies,
Version 1.171.35.21 (release 20-01-2012 CrysAlis171 .NET)
(compiled Jan 23 2012,18:06:46)
Empirical absorption correction using spherical harmonics,
 implemented in SCALE3 ABSPACK scaling algorithm.
;
_exptl_crystal_colour colorless
_exptl_crystal_density_diffrn 1.383
_exptl_crystal_description block
_exptl_crystal_F_000 2124
_exptl_crystal_size_max 0.35
_exptl_crystal_size_mid 0.25
_exptl_crystal_size_min 0.11
_refine_diff_density_max 6.627
_refine_diff_density_min -1.682
_refine_diff_density_rms 0.169
_refine_ls_extinction_method none
_refine_ls_goodness_of_fit_ref 1.008
_refine_ls_hydrogen_treatment constr
_refine_ls_matrix_type full
_refine_ls_number_parameters 954
_refine_ls_number_reflns 20351
_refine_ls_number_restraints 0
_refine_ls_restrained_S_all 1.008
_refine_ls_R_factor_all 0.1356
_refine_ls_R_factor_gt 0.0997
_refine_ls_shift/su_max 0.005
_refine_ls_shift/su_mean 0.000
_refine_ls_structure_factor_coef Fsqd
_refine_ls_weighting_details 'w=1/[\s^2^(Fo^2^)+(0.1728P)^2^] where P=(Fo^2^+2Fc^2^)/3'
_refine_ls_weighting_scheme calc
_refine_ls_wR_factor_gt 0.2593
_refine_ls_wR_factor_ref 0.2947
_reflns_Friedel_coverage 0.000
_reflns_number_gt 12433
_reflns_number_total 20351
_reflns_threshold_expression 'I > 2\s(I)'
_cod_data_source_file d3dt03343k2.cif
_cod_data_source_block 1122-czf-xyj-tm-1
_cod_database_code 7715378
_shelx_shelxl_version_number 2018/3
_shelx_space_group_comment
;
The symmetry employed for this shelxl refinement is uniquely defined
by the following loop, which should always be used as a source of
symmetry information in preference to the above space-group names.
They are only intended as comments.
;
_shelx_estimated_absorpt_t_max 0.899
_shelx_estimated_absorpt_t_min 0.723
_reflns_odcompleteness_completeness 99.85
_reflns_odcompleteness_iscentric 1
_reflns_odcompleteness_theta 26.32
_olex2_refinement_description
;
1. Fixed Uiso
 At 1.2 times of:
  All C(H) groups, All C(H,H) groups, All N(H) groups
 At 1.5 times of:
  All C(H,H,H) groups
2.a Ternary CH refined with riding coordinates:
 N1(H1), N9(H9), N13(H13)
2.b Secondary CH2 refined with riding coordinates:
 C6(H6A,H6B), C7(H7A,H7B), C9(H9A,H9B), C10(H10A,H10B), C12(H12A,H12B),
 C19(H19A,H19B), C20(H20A,H20B), C21(H21A,H21B), C22(H22A,H22B), C31(H31A,H31B),
  C36(H36A,H36B), C37(H37A,H37B), C38(H38A,H38B), C39(H39A,H39B), C49(H49A,
 H49B), C53(H53A,H53B), C54(H54A,H54B), C55(H55A,H55B), C56(H56A,H56B),
 C66(H66A,H66B)
2.c Aromatic/amide H refined with riding coordinates:
 C3(H3), C14(H14), C25(H25), C30(H30), C42(H42), C47(H47), C59(H59), C64(H64)
2.d Idealised Me refined as rotating group:
 C8(H8A,H8B,H8C), C13(H13A,H13B,H13C), C18(H18A,H18B,H18C), C32(H32A,H32B,
 H32C), C35(H35A,H35B,H35C), C48(H48A,H48B,H48C), C52(H52A,H52B,H52C), C65(H65A,
 H65B,H65C)
;
_smtbx_masks_void_probe_radius 1.2
_smtbx_masks_void_truncation_radius 1.2
_olex2_submission_special_instructions 'No special instructions were received'

loop_
_space_group_symop_operation_xyz
'x, y, z'
'-x, -y, -z'

loop_
_atom_site_label
_atom_site_type_symbol
_atom_site_fract_x
_atom_site_fract_y
_atom_site_fract_z
_atom_site_U_iso_or_equiv
_atom_site_adp_type
_atom_site_occupancy
_atom_site_site_symmetry_order
_atom_site_calc_flag
_atom_site_refinement_flags_posn
_atom_site_refinement_flags_adp
_atom_site_refinement_flags_occupancy
_atom_site_disorder_assembly
_atom_site_disorder_group
Tm1 Tm 0.59061(3) 0.95837(2) 0.74361(2) 0.04501(17) Uani 1 1 d . . . . .
F1 F 0.2390(5) 0.9951(4) 1.0273(3) 0.0796(18) Uani 1 1 d . . . . .
F2 F 0.8157(4) 0.5649(4) 0.9599(3) 0.0823(19) Uani 1 1 d . . . . .
F3 F 0.9858(4) 1.0732(3) 0.5141(2) 0.0592(14) Uani 1 1 d . . . . .
F4 F 0.3300(4) 1.2361(3) 0.4909(3) 0.0611(14) Uani 1 1 d . . . . .
O1 O 0.5360(4) 0.9807(4) 0.8507(3) 0.0520(15) Uani 1 1 d . . . . .
O2 O 0.7250(4) 0.9247(4) 0.7918(3) 0.0488(14) Uani 1 1 d . . . . .
O3 O 0.8322(5) 0.8764(5) 0.8621(3) 0.0703(19) Uani 1 1 d . . . . .
O4 O 0.4950(6) 0.8090(4) 1.1485(3) 0.0699(19) Uani 1 1 d . . . . .
O5 O 0.6079(4) 0.8229(4) 0.8177(2) 0.0474(14) Uani 1 1 d . . . . .
O6 O 0.4425(4) 0.9397(4) 0.7703(3) 0.0527(15) Uani 1 1 d . . . . .
O7 O 0.3021(5) 0.9298(4) 0.8319(3) 0.0610(17) Uani 1 1 d . . . . .
O8 O 0.4959(6) 0.5566(5) 1.0512(4) 0.090(3) Uani 1 1 d . . . . .
O9 O 0.6785(4) 1.0440(3) 0.6685(3) 0.0448(13) Uani 1 1 d . . . . .
O10 O 0.4870(4) 1.0934(3) 0.7292(3) 0.0492(14) Uani 1 1 d . . . . .
O11 O 0.3991(5) 1.2198(5) 0.6818(4) 0.081(2) Uani 1 1 d . . . . .
O12 O 0.7383(4) 1.2913(4) 0.4000(3) 0.0528(15) Uani 1 1 d . . . . .
O13 O 0.8001(5) 0.8105(4) 0.6026(3) 0.0512(14) Uani 1 1 d . . . . .
O14 O 0.7054(4) 0.8734(3) 0.6805(3) 0.0424(13) Uani 1 1 d . . . . .
O15 O 0.5363(4) 0.9894(3) 0.6412(2) 0.0409(12) Uani 1 1 d . . . . .
O16 O 0.6136(4) 1.1390(4) 0.3392(3) 0.0480(14) Uani 1 1 d . . . . .
N1 N 0.1917(9) 0.8134(8) 1.2732(5) 0.107(4) Uani 1 1 d . . . . .
H1 H 0.145071 0.863393 1.287125 0.129 Uiso 1 1 calc R U . . .
N2 N 0.2954(7) 0.8880(6) 1.1492(4) 0.076(3) Uani 1 1 d . . . . .
N3 N 0.6600(7) 0.7788(5) 1.0924(4) 0.072(3) Uani 1 1 d . . . . .
N4 N 0.6254(6) 0.8361(5) 1.0293(3) 0.0548(19) Uani 1 1 d . . . . .
N5 N 0.7684(9) 0.3418(7) 1.1667(6) 0.113(4) Uani 1 1 d . . . . .
N6 N 0.6894(6) 0.4816(5) 1.0594(5) 0.073(3) Uani 1 1 d . . . . .
N7 N 0.3584(8) 0.6765(6) 1.0167(5) 0.091(3) Uani 1 1 d . . . . .
N8 N 0.4253(7) 0.7135(5) 0.9638(4) 0.078(3) Uani 1 1 d . . . . .
N9 N 1.0872(5) 1.2471(5) 0.2968(4) 0.060(2) Uani 1 1 d . . . . .
H9 H 1.130665 1.231852 0.330773 0.072 Uiso 1 1 calc R U . . .
N10 N 0.9316(5) 1.2021(5) 0.3945(3) 0.0512(18) Uani 1 1 d . . . . .
N11 N 0.5723(6) 1.3286(4) 0.4603(4) 0.0548(19) Uani 1 1 d . . . . .
N12 N 0.6015(5) 1.2535(4) 0.5146(3) 0.0416(16) Uani 1 1 d . . . . .
N13 N 0.3619(7) 1.4042(5) 0.2537(4) 0.073(3) Uani 1 1 d . . . . .
H13 H 0.292254 1.405710 0.267306 0.088 Uiso 1 1 calc R U . . .
N14 N 0.4411(6) 1.2657(5) 0.3594(4) 0.0537(19) Uani 1 1 d . . . . .
N15 N 0.7435(5) 1.0183(4) 0.3813(3) 0.0470(17) Uani 1 1 d . . . . .
N16 N 0.6851(5) 1.0106(4) 0.4482(3) 0.0438(17) Uani 1 1 d . . . . .
C1 C 0.5683(7) 0.9350(5) 0.9051(4) 0.044(2) Uani 1 1 d . . . . .
C2 C 0.4971(7) 0.9264(5) 0.9681(4) 0.046(2) Uani 1 1 d . . . . .
C3 C 0.3946(7) 0.9662(6) 0.9684(4) 0.055(2) Uani 1 1 d . . . . .
H3 H 0.370243 1.000641 0.927373 0.066 Uiso 1 1 calc R U . . .
C4 C 0.3326(8) 0.9545(6) 1.0275(5) 0.059(2) Uani 1 1 d . . . . .
C5 C 0.3630(8) 0.8993(6) 1.0913(4) 0.054(2) Uani 1 1 d . . . . .
C6 C 0.3088(9) 0.8857(7) 1.2135(4) 0.070(3) Uani 1 1 d . . . . .
H6A H 0.262248 0.935643 1.226305 0.084 Uiso 1 1 calc R U . . .
H6B H 0.375557 0.886020 1.210351 0.084 Uiso 1 1 calc R U . . .
C7 C 0.2936(11) 0.8099(8) 1.2676(6) 0.097(4) Uani 1 1 d . . . . .
H7A H 0.339373 0.759470 1.255126 0.116 Uiso 1 1 calc R U . . .
H7B H 0.305499 0.808582 1.311610 0.116 Uiso 1 1 calc R U . . .
C8 C 0.1830(15) 0.7346(12) 1.3286(9) 0.167(8) Uani 1 1 d . . . . .
H8A H 0.184368 0.694047 1.307611 0.251 Uiso 1 1 calc R U . . .
H8B H 0.121565 0.747587 1.359641 0.251 Uiso 1 1 calc R U . . .
H8C H 0.237672 0.711594 1.354072 0.251 Uiso 1 1 calc R U . . .
C9 C 0.1789(13) 0.8166(11) 1.2057(7) 0.127(6) Uani 1 1 d . . . . .
H9A H 0.221508 0.764182 1.195266 0.152 Uiso 1 1 calc R U . . .
H9B H 0.110663 0.820437 1.207940 0.152 Uiso 1 1 calc R U . . .
C10 C 0.2004(11) 0.8845(10) 1.1507(6) 0.107(5) Uani 1 1 d . . . . .
H10A H 0.197813 0.877943 1.106972 0.128 Uiso 1 1 calc R U . . .
H10B H 0.150240 0.937013 1.156151 0.128 Uiso 1 1 calc R U . . .
C11 C 0.4614(8) 0.8629(6) 1.0902(4) 0.056(2) Uani 1 1 d . . . . .
C12 C 0.5927(10) 0.8100(8) 1.1492(5) 0.091(4) Uani 1 1 d . . . . .
H12A H 0.615076 0.774318 1.193051 0.110 Uiso 1 1 calc R U . . .
H12B H 0.590632 0.866870 1.143527 0.110 Uiso 1 1 calc R U . . .
C13 C 0.6718(11) 0.6957(7) 1.0961(5) 0.101(5) Uani 1 1 d . . . . .
H13A H 0.607754 0.689961 1.101317 0.152 Uiso 1 1 calc R U . . .
H13B H 0.703685 0.657628 1.135273 0.152 Uiso 1 1 calc R U . . .
H13C H 0.711959 0.682604 1.054367 0.152 Uiso 1 1 calc R U . . .
C14 C 0.6925(7) 0.8446(6) 0.9740(4) 0.056(2) Uani 1 1 d . . . . .
H14 H 0.759208 0.815641 0.978069 0.067 Uiso 1 1 calc R U . . .
C15 C 0.6679(7) 0.8945(6) 0.9105(4) 0.049(2) Uani 1 1 d . . . . .
C16 C 0.7479(6) 0.8992(5) 0.8520(4) 0.046(2) Uani 1 1 d . . . . .
C17 C 0.5289(8) 0.8745(5) 1.0291(4) 0.052(2) Uani 1 1 d . . . . .
C18 C 0.7774(13) 0.2649(10) 1.2171(9) 0.160(8) Uani 1 1 d . . . . .
H18A H 0.773908 0.224783 1.197672 0.240 Uiso 1 1 calc R U . . .
H18B H 0.724457 0.271960 1.255403 0.240 Uiso 1 1 calc R U . . .
H18C H 0.840186 0.244751 1.233064 0.240 Uiso 1 1 calc R U . . .
C19 C 0.7847(10) 0.3368(8) 1.0968(9) 0.116(6) Uani 1 1 d . . . . .
H19A H 0.733399 0.319034 1.091179 0.140 Uiso 1 1 calc R U . . .
H19B H 0.848493 0.295271 1.087881 0.140 Uiso 1 1 calc R U . . .
C20 C 0.7826(9) 0.4230(6) 1.0448(6) 0.078(3) Uani 1 1 d . . . . .
H20A H 0.835179 0.440373 1.049038 0.094 Uiso 1 1 calc R U . . .
H20B H 0.792868 0.419627 0.997763 0.094 Uiso 1 1 calc R U . . .
C21 C 0.6691(11) 0.4825(8) 1.1272(6) 0.107(5) Uani 1 1 d . . . . .
H21A H 0.603274 0.521687 1.135902 0.129 Uiso 1 1 calc R U . . .
H21B H 0.716569 0.502324 1.135599 0.129 Uiso 1 1 calc R U . . .
C22 C 0.6739(12) 0.3968(10) 1.1768(8) 0.156(9) Uani 1 1 d . . . . .
H22A H 0.656928 0.400340 1.224160 0.187 Uiso 1 1 calc R U . . .
H22B H 0.626483 0.376491 1.168942 0.187 Uiso 1 1 calc R U . . .
C23 C 0.6586(8) 0.5588(6) 1.0097(5) 0.063(3) Uani 1 1 d . . . . .
C24 C 0.7188(7) 0.5985(6) 0.9614(4) 0.056(2) Uani 1 1 d . . . . .
C25 C 0.6851(7) 0.6743(6) 0.9131(4) 0.055(2) Uani 1 1 d . . . . .
H25 H 0.730087 0.698742 0.880117 0.066 Uiso 1 1 calc R U . . .
C26 C 0.5881(7) 0.7124(5) 0.9138(4) 0.046(2) Uani 1 1 d . . . . .
C27 C 0.5479(7) 0.7930(5) 0.8626(4) 0.044(2) Uani 1 1 d . . . . .
C28 C 0.4461(7) 0.8236(5) 0.8676(4) 0.048(2) Uani 1 1 d . . . . .
C29 C 0.3919(7) 0.9037(6) 0.8204(4) 0.051(2) Uani 1 1 d . . . . .
C30 C 0.3868(8) 0.7859(7) 0.9184(5) 0.072(3) Uani 1 1 d . . . . .
H30 H 0.318057 0.810615 0.921999 0.087 Uiso 1 1 calc R U . . .
C31 C 0.3995(9) 0.5905(8) 1.0274(7) 0.096(4) Uani 1 1 d . . . . .
H31A H 0.407625 0.577279 0.984376 0.115 Uiso 1 1 calc R U . . .
H31B H 0.354099 0.563173 1.061576 0.115 Uiso 1 1 calc R U . . .
C32 C 0.3472(10) 0.7078(9) 1.0732(7) 0.102(4) Uani 1 1 d . . . . .
H32A H 0.406827 0.681061 1.093716 0.152 Uiso 1 1 calc R U . . .
H32B H 0.292128 0.695836 1.107247 0.152 Uiso 1 1 calc R U . . .
H32C H 0.334914 0.767622 1.056921 0.152 Uiso 1 1 calc R U . . .
C33 C 0.5627(9) 0.5967(7) 1.0068(5) 0.074(3) Uani 1 1 d . . . . .
C34 C 0.5247(8) 0.6756(6) 0.9629(5) 0.065(3) Uani 1 1 d . . . . .
C35 C 1.1406(8) 1.2795(7) 0.2292(5) 0.085(4) Uani 1 1 d . . . . .
H35A H 1.209568 1.246014 0.226446 0.128 Uiso 1 1 calc R U . . .
H35B H 1.134636 1.336957 0.223144 0.128 Uiso 1 1 calc R U . . .
H35C H 1.112988 1.276993 0.193502 0.128 Uiso 1 1 calc R U . . .
C36 C 1.0667(7) 1.1717(6) 0.3038(4) 0.061(3) Uani 1 1 d . . . . .
H36A H 1.127728 1.129613 0.291011 0.073 Uiso 1 1 calc R U . . .
H36B H 1.020707 1.184241 0.272839 0.073 Uiso 1 1 calc R U . . .
C37 C 1.0224(7) 1.1381(6) 0.3773(4) 0.056(2) Uani 1 1 d . . . . .
H37A H 1.008393 1.087297 0.382295 0.068 Uiso 1 1 calc R U . . .
H37B H 1.068758 1.124219 0.408353 0.068 Uiso 1 1 calc R U . . .
C38 C 0.9494(7) 1.2778(6) 0.3872(5) 0.057(2) Uani 1 1 d . . . . .
H38A H 0.992311 1.266714 0.419788 0.068 Uiso 1 1 calc R U . . .
H38B H 0.886913 1.319479 0.398325 0.068 Uiso 1 1 calc R U . . .
C39 C 0.9969(7) 1.3122(6) 0.3155(5) 0.066(3) Uani 1 1 d . . . . .
H39A H 0.951126 1.329951 0.283126 0.079 Uiso 1 1 calc R U . . .
H39B H 1.013180 1.360928 0.313279 0.079 Uiso 1 1 calc R U . . .
C40 C 0.8646(6) 1.1808(5) 0.4529(4) 0.043(2) Uani 1 1 d . . . . .
C41 C 0.8917(6) 1.1136(5) 0.5103(4) 0.0416(18) Uani 1 1 d . . . . .
C42 C 0.8227(7) 1.0889(5) 0.5638(4) 0.047(2) Uani 1 1 d . . . . .
H42 H 0.842874 1.040779 0.599940 0.057 Uiso 1 1 calc R U . . .
C43 C 0.7268(6) 1.1333(5) 0.5647(4) 0.0411(19) Uani 1 1 d . . . . .
C44 C 0.6512(6) 1.1116(5) 0.6236(4) 0.0404(18) Uani 1 1 d . . . . .
C45 C 0.5541(6) 1.1690(5) 0.6242(4) 0.0418(19) Uani 1 1 d . . . . .
C46 C 0.4737(7) 1.1627(5) 0.6818(4) 0.050(2) Uani 1 1 d . . . . .
C47 C 0.5349(7) 1.2388(5) 0.5679(4) 0.045(2) Uani 1 1 d . . . . .
H47 H 0.470893 1.277308 0.568324 0.054 Uiso 1 1 calc R U . . .
C48 C 0.5811(9) 1.3971(6) 0.4770(6) 0.081(3) Uani 1 1 d . . . . .
H48A H 0.531590 1.409355 0.515957 0.122 Uiso 1 1 calc R U . . .
H48B H 0.571400 1.446176 0.437781 0.122 Uiso 1 1 calc R U . . .
H48C H 0.646034 1.381465 0.488436 0.122 Uiso 1 1 calc R U . . .
C49 C 0.6331(7) 1.3145(6) 0.3997(4) 0.061(3) Uani 1 1 d . . . . .
H49A H 0.614224 1.365237 0.362023 0.073 Uiso 1 1 calc R U . . .
H49B H 0.620995 1.270069 0.390005 0.073 Uiso 1 1 calc R U . . .
C50 C 0.7686(6) 1.2247(5) 0.4549(4) 0.0413(19) Uani 1 1 d . . . . .
C51 C 0.6979(7) 1.2045(5) 0.5104(4) 0.042(2) Uani 1 1 d . . . . .
C52 C 0.3700(10) 1.4702(8) 0.1935(6) 0.100(4) Uani 1 1 d . . . . .
H52A H 0.317911 1.521215 0.198695 0.150 Uiso 1 1 calc R U . . .
H52B H 0.364192 1.456596 0.154369 0.150 Uiso 1 1 calc R U . . .
H52C H 0.433389 1.478032 0.186124 0.150 Uiso 1 1 calc R U . . .
C53 C 0.3925(9) 1.4139(6) 0.3087(5) 0.072(3) Uani 1 1 d . . . . .
H53A H 0.351741 1.467614 0.317445 0.087 Uiso 1 1 calc R U . . .
H53B H 0.461092 1.413374 0.295506 0.087 Uiso 1 1 calc R U . . .
C54 C 0.3830(9) 1.3429(6) 0.3742(6) 0.075(3) Uani 1 1 d . . . . .
H54A H 0.405884 1.348693 0.411157 0.091 Uiso 1 1 calc R U . . .
H54B H 0.313939 1.344878 0.389085 0.091 Uiso 1 1 calc R U . . .
C55 C 0.4154(8) 1.2542(6) 0.3037(5) 0.061(3) Uani 1 1 d . . . . .
H55A H 0.348571 1.250384 0.316172 0.073 Uiso 1 1 calc R U . . .
H55B H 0.460697 1.202062 0.293993 0.073 Uiso 1 1 calc R U . . .
C56 C 0.4205(9) 1.3262(7) 0.2411(5) 0.075(3) Uani 1 1 d . . . . .
H56A H 0.489045 1.325373 0.225602 0.090 Uiso 1 1 calc R U . . .
H56B H 0.398119 1.319691 0.204134 0.090 Uiso 1 1 calc R U . . .
C57 C 0.4720(7) 1.1937(5) 0.4135(4) 0.047(2) Uani 1 1 d . . . . .
C58 C 0.4176(7) 1.1836(5) 0.4802(4) 0.052(2) Uani 1 1 d . . . . .
C59 C 0.4499(6) 1.1177(5) 0.5345(4) 0.0422(19) Uani 1 1 d . . . . .
H59 H 0.410938 1.112455 0.578140 0.051 Uiso 1 1 calc R U . . .
C60 C 0.5421(6) 1.0578(5) 0.5244(4) 0.0391(18) Uani 1 1 d . . . . .
C61 C 0.5848(7) 0.9932(5) 0.5820(4) 0.043(2) Uani 1 1 d . . . . .
C62 C 0.6785(6) 0.9374(5) 0.5658(4) 0.0402(19) Uani 1 1 d . . . . .
C63 C 0.7303(6) 0.8693(5) 0.6205(4) 0.0426(19) Uani 1 1 d . . . . .
C64 C 0.7243(6) 0.9479(5) 0.4993(4) 0.0392(18) Uani 1 1 d . . . . .
H64 H 0.785925 0.909241 0.489263 0.047 Uiso 1 1 calc R U . . .
C65 C 0.8098(7) 1.0642(6) 0.3750(4) 0.051(2) Uani 1 1 d . . . . .
H65A H 0.772832 1.113551 0.390770 0.077 Uiso 1 1 calc R U . . .
H65B H 0.839160 1.080767 0.327288 0.077 Uiso 1 1 calc R U . . .
H65C H 0.861207 1.028755 0.402708 0.077 Uiso 1 1 calc R U . . .
C66 C 0.6778(7) 1.0574(6) 0.3339(4) 0.051(2) Uani 1 1 d . . . . .
H66A H 0.637705 1.022139 0.340862 0.061 Uiso 1 1 calc R U . . .
H66B H 0.715408 1.062669 0.287394 0.061 Uiso 1 1 calc R U . . .
C67 C 0.5599(6) 1.1321(5) 0.4039(4) 0.0401(18) Uani 1 1 d . . . . .
C68 C 0.5954(6) 1.0664(5) 0.4581(4) 0.0403(19) Uani 1 1 d . . . . .

loop_
_atom_site_aniso_label
_atom_site_aniso_U_11
_atom_site_aniso_U_22
_atom_site_aniso_U_33
_atom_site_aniso_U_23
_atom_site_aniso_U_13
_atom_site_aniso_U_12
Tm1 0.0619(3) 0.0471(3) 0.0209(2) 0.01082(15) -0.00841(16) -0.0290(2)
F1 0.069(4) 0.098(5) 0.053(4) -0.014(3) 0.004(3) -0.022(4)
F2 0.068(4) 0.082(4) 0.062(4) 0.032(3) -0.017(3) -0.029(3)
F3 0.057(3) 0.068(3) 0.039(3) 0.013(2) -0.006(2) -0.030(3)
F4 0.068(4) 0.056(3) 0.043(3) 0.006(2) -0.014(2) -0.017(3)
O1 0.067(4) 0.054(4) 0.022(3) 0.007(3) -0.003(3) -0.025(3)
O2 0.058(4) 0.056(4) 0.023(3) 0.008(2) -0.003(2) -0.027(3)
O3 0.059(4) 0.104(6) 0.040(4) -0.004(4) -0.013(3) -0.029(4)
O4 0.093(6) 0.074(5) 0.028(4) 0.012(3) -0.003(3) -0.039(4)
O5 0.066(4) 0.055(3) 0.018(3) 0.013(2) -0.010(2) -0.034(3)
O6 0.063(4) 0.061(4) 0.026(3) 0.008(3) -0.005(3) -0.031(3)
O7 0.056(4) 0.059(4) 0.049(4) 0.014(3) -0.009(3) -0.024(3)
O8 0.118(7) 0.096(6) 0.056(5) 0.031(4) -0.028(4) -0.069(5)
O9 0.055(4) 0.041(3) 0.029(3) 0.008(2) -0.003(2) -0.024(3)
O10 0.060(4) 0.048(3) 0.028(3) 0.003(2) 0.000(3) -0.021(3)
O11 0.067(5) 0.065(5) 0.048(4) 0.015(3) 0.015(3) 0.001(4)
O12 0.068(4) 0.055(4) 0.027(3) 0.013(3) -0.008(3) -0.033(3)
O13 0.064(4) 0.048(4) 0.035(3) 0.005(3) -0.013(3) -0.023(3)
O14 0.055(3) 0.040(3) 0.026(3) 0.013(2) -0.015(2) -0.023(3)
O15 0.053(3) 0.044(3) 0.021(3) 0.003(2) -0.008(2) -0.021(3)
O16 0.069(4) 0.059(4) 0.019(3) 0.002(3) -0.008(2) -0.035(3)
N1 0.156(11) 0.133(10) 0.055(7) -0.005(6) 0.014(6) -0.108(9)
N2 0.107(8) 0.102(7) 0.032(5) -0.012(5) 0.002(4) -0.063(6)
N3 0.115(7) 0.068(6) 0.014(4) 0.003(3) -0.013(4) -0.021(5)
N4 0.077(6) 0.057(5) 0.022(4) 0.009(3) -0.010(3) -0.030(4)
N5 0.118(10) 0.093(8) 0.061(7) 0.039(6) -0.007(6) -0.022(7)
N6 0.073(6) 0.053(5) 0.065(6) 0.031(4) -0.019(4) -0.028(4)
N7 0.120(9) 0.070(6) 0.059(7) 0.032(5) -0.034(6) -0.036(6)
N8 0.072(6) 0.071(6) 0.057(6) 0.033(4) -0.010(4) -0.032(5)
N9 0.052(5) 0.061(5) 0.043(4) 0.029(4) -0.015(3) -0.028(4)
N10 0.064(5) 0.062(5) 0.026(4) 0.006(3) 0.003(3) -0.041(4)
N11 0.078(6) 0.040(4) 0.031(4) 0.008(3) -0.004(4) -0.023(4)
N12 0.056(5) 0.037(4) 0.024(3) 0.007(3) -0.003(3) -0.023(3)
N13 0.100(7) 0.056(5) 0.063(6) 0.033(4) -0.039(5) -0.051(5)
N14 0.071(5) 0.050(4) 0.034(4) 0.012(3) -0.019(3) -0.026(4)
N15 0.061(5) 0.055(4) 0.021(3) 0.007(3) -0.007(3) -0.030(4)
N16 0.059(5) 0.052(4) 0.023(3) 0.006(3) -0.012(3) -0.032(4)
C1 0.076(6) 0.046(5) 0.014(4) 0.001(3) -0.008(3) -0.031(4)
C2 0.072(6) 0.051(5) 0.019(4) -0.002(3) -0.007(4) -0.032(4)
C3 0.075(7) 0.058(6) 0.030(5) -0.005(4) -0.010(4) -0.022(5)
C4 0.074(7) 0.057(6) 0.041(6) -0.007(4) 0.002(5) -0.029(5)
C5 0.077(7) 0.057(6) 0.031(5) -0.016(4) 0.007(4) -0.034(5)
C6 0.099(8) 0.082(7) 0.024(5) -0.014(5) 0.007(5) -0.035(6)
C7 0.165(14) 0.093(9) 0.055(7) 0.010(6) -0.030(8) -0.086(9)
C8 0.23(2) 0.19(2) 0.097(14) 0.013(13) -0.006(13) -0.132(18)
C9 0.166(15) 0.181(17) 0.085(11) -0.032(11) 0.008(10) -0.135(14)
C10 0.134(12) 0.143(13) 0.050(8) -0.005(8) 0.010(7) -0.088(11)
C11 0.092(8) 0.058(6) 0.021(4) 0.002(4) -0.013(4) -0.036(5)
C12 0.145(13) 0.091(9) 0.018(5) 0.007(5) -0.007(6) -0.039(8)
C13 0.174(14) 0.051(7) 0.041(6) -0.006(5) -0.035(7) 0.011(7)
C14 0.075(7) 0.059(6) 0.031(5) -0.007(4) -0.011(4) -0.022(5)
C15 0.064(6) 0.057(5) 0.026(4) 0.002(4) -0.009(4) -0.030(5)
C16 0.048(5) 0.058(5) 0.035(5) -0.003(4) -0.011(4) -0.025(4)
C17 0.086(7) 0.046(5) 0.027(5) 0.006(4) -0.016(4) -0.033(5)
C18 0.139(15) 0.119(13) 0.134(16) 0.078(11) -0.041(12) -0.037(11)
C19 0.095(10) 0.055(7) 0.174(18) 0.015(9) -0.048(10) -0.021(7)
C20 0.096(9) 0.054(6) 0.074(8) 0.019(5) -0.038(6) -0.028(6)
C21 0.130(12) 0.100(10) 0.051(8) 0.043(7) -0.021(7) -0.045(8)
C22 0.116(13) 0.120(13) 0.086(11) 0.064(9) 0.009(9) 0.017(10)
C23 0.077(7) 0.061(6) 0.045(6) 0.029(4) -0.032(5) -0.041(5)
C24 0.066(7) 0.060(6) 0.032(5) 0.013(4) -0.016(4) -0.028(5)
C25 0.082(7) 0.063(6) 0.010(4) 0.016(3) -0.008(4) -0.037(5)
C26 0.058(6) 0.050(5) 0.028(4) 0.011(4) -0.010(4) -0.033(4)
C27 0.064(6) 0.050(5) 0.023(4) 0.010(3) -0.012(4) -0.038(4)
C28 0.076(6) 0.039(4) 0.032(5) 0.010(4) -0.007(4) -0.038(4)
C29 0.062(6) 0.065(6) 0.028(5) 0.012(4) -0.015(4) -0.040(5)
C30 0.072(7) 0.075(7) 0.055(7) 0.021(5) -0.016(5) -0.039(6)
C31 0.094(9) 0.093(9) 0.094(10) 0.029(7) -0.029(7) -0.064(8)
C32 0.101(11) 0.089(10) 0.075(10) 0.009(7) -0.009(7) -0.021(8)
C33 0.086(8) 0.077(7) 0.043(6) 0.021(5) -0.003(5) -0.047(6)
C34 0.081(8) 0.062(6) 0.037(5) 0.017(4) -0.010(5) -0.035(6)
C35 0.068(7) 0.094(8) 0.041(6) 0.039(5) 0.001(5) -0.028(6)
C36 0.057(6) 0.077(7) 0.036(5) 0.011(4) -0.026(4) -0.020(5)
C37 0.056(6) 0.071(6) 0.039(5) -0.009(4) 0.016(4) -0.038(5)
C38 0.062(6) 0.049(5) 0.056(6) 0.005(4) -0.001(4) -0.037(5)
C39 0.054(6) 0.058(6) 0.057(6) 0.030(5) -0.013(5) -0.027(5)
C40 0.059(6) 0.056(5) 0.021(4) -0.004(3) -0.004(3) -0.035(4)
C41 0.043(5) 0.045(5) 0.029(4) 0.004(3) -0.004(3) -0.021(4)
C42 0.062(6) 0.045(5) 0.027(4) 0.011(3) -0.008(4) -0.027(4)
C43 0.064(6) 0.037(4) 0.024(4) 0.000(3) -0.006(3) -0.027(4)
C44 0.053(5) 0.039(4) 0.029(4) 0.005(3) -0.004(3) -0.029(4)
C45 0.056(5) 0.045(5) 0.023(4) 0.001(3) 0.001(3) -0.028(4)
C46 0.076(7) 0.038(5) 0.026(4) 0.004(3) -0.002(4) -0.023(5)
C47 0.064(6) 0.040(4) 0.028(4) 0.001(3) -0.009(4) -0.022(4)
C48 0.115(10) 0.041(5) 0.068(8) 0.004(5) 0.001(6) -0.030(6)
C49 0.068(7) 0.054(5) 0.036(5) 0.024(4) -0.011(4) -0.026(5)
C50 0.065(6) 0.039(4) 0.022(4) 0.003(3) -0.005(3) -0.029(4)
C51 0.072(6) 0.040(4) 0.026(4) 0.004(3) -0.014(4) -0.036(4)
C52 0.139(12) 0.100(10) 0.055(8) 0.036(6) -0.040(7) -0.067(9)
C53 0.102(9) 0.039(5) 0.067(7) 0.013(5) -0.028(6) -0.028(5)
C54 0.100(9) 0.050(6) 0.061(7) 0.010(5) -0.026(6) -0.023(6)
C55 0.082(7) 0.047(5) 0.060(6) 0.019(4) -0.040(5) -0.039(5)
C56 0.128(10) 0.072(7) 0.032(5) 0.019(5) -0.035(6) -0.054(7)
C57 0.063(6) 0.049(5) 0.031(4) 0.016(4) -0.022(4) -0.035(5)
C58 0.076(7) 0.043(5) 0.038(5) 0.016(4) -0.029(4) -0.032(5)
C59 0.051(5) 0.051(5) 0.023(4) 0.006(3) -0.007(3) -0.029(4)
C60 0.056(5) 0.042(4) 0.020(4) 0.010(3) -0.008(3) -0.032(4)
C61 0.071(6) 0.048(5) 0.023(4) 0.008(3) -0.019(4) -0.042(5)
C62 0.048(5) 0.047(5) 0.022(4) 0.013(3) -0.015(3) -0.026(4)
C63 0.052(5) 0.045(5) 0.030(4) 0.007(4) -0.008(4) -0.029(4)
C64 0.054(5) 0.041(4) 0.025(4) 0.005(3) -0.013(3) -0.026(4)
C65 0.068(6) 0.055(5) 0.034(5) 0.000(4) -0.010(4) -0.034(5)
C66 0.069(6) 0.072(6) 0.020(4) -0.005(4) 0.002(4) -0.044(5)
C67 0.051(5) 0.044(5) 0.019(4) 0.009(3) -0.005(3) -0.023(4)
C68 0.059(6) 0.047(5) 0.021(4) 0.002(3) -0.011(3) -0.031(4)

loop_
_atom_type_symbol
_atom_type_description
_atom_type_scat_dispersion_real
_atom_type_scat_dispersion_imag
_atom_type_scat_source
C C 0.0033 0.0016 'International Tables Vol C Tables 4.2.6.8 and 6.1.1.4'
H H 0.0000 0.0000 'International Tables Vol C Tables 4.2.6.8 and 6.1.1.4'
F F 0.0171 0.0103 'International Tables Vol C Tables 4.2.6.8 and 6.1.1.4'
N N 0.0061 0.0033 'International Tables Vol C Tables 4.2.6.8 and 6.1.1.4'
O O 0.0106 0.0060 'International Tables Vol C Tables 4.2.6.8 and 6.1.1.4'
Tm Tm -0.3139 5.2483 'International Tables Vol C Tables 4.2.6.8 and 6.1.1.4'

loop_
_geom_angle_atom_site_label_1
_geom_angle_atom_site_label_2
_geom_angle_atom_site_label_3
_geom_angle
_geom_angle_site_symmetry_1
_geom_angle_site_symmetry_3
_geom_angle_publ_flag
O1 Tm1 O5 77.0(2) . . ?
O1 Tm1 O9 113.8(2) . . ?
O1 Tm1 O15 141.2(2) . . ?
O2 Tm1 O1 72.6(2) . . ?
O2 Tm1 O5 75.13(19) . . ?
O2 Tm1 O9 75.13(19) . . ?
O2 Tm1 O10 116.4(2) . . ?
O2 Tm1 O14 79.7(2) . . ?
O2 Tm1 O15 144.12(19) . . ?
O6 Tm1 O1 78.4(2) . . ?
O6 Tm1 O2 140.31(19) . . ?
O6 Tm1 O5 72.4(2) . . ?
O6 Tm1 O9 142.9(2) . . ?
O6 Tm1 O10 78.6(2) . . ?
O6 Tm1 O14 113.1(2) . . ?
O6 Tm1 O15 72.87(19) . . ?
O9 Tm1 O5 143.0(2) . . ?
O9 Tm1 O15 77.77(18) . . ?
O10 Tm1 O1 72.7(2) . . ?
O10 Tm1 O5 141.5(2) . . ?
O10 Tm1 O9 72.74(19) . . ?
O10 Tm1 O15 76.46(19) . . ?
O14 Tm1 O1 145.28(19) . . ?
O14 Tm1 O5 76.01(19) . . ?
O14 Tm1 O9 77.52(19) . . ?
O14 Tm1 O10 140.18(18) . . ?
O14 Tm1 O15 71.78(18) . . ?
O15 Tm1 O5 116.93(18) . . ?
C1 O1 Tm1 127.3(6) . . ?
C16 O2 Tm1 138.1(5) . . ?
C11 O4 C12 110.1(7) . . ?
C27 O5 Tm1 131.3(6) . . ?
C29 O6 Tm1 138.9(6) . . ?
C33 O8 C31 112.1(8) . . ?
C44 O9 Tm1 130.4(5) . . ?
C46 O10 Tm1 137.9(6) . . ?
C50 O12 C49 111.8(6) . . ?
C63 O14 Tm1 139.7(5) . . ?
C61 O15 Tm1 129.2(5) . . ?
C67 O16 C66 109.3(6) . . ?
C7 N1 H1 110.5 . . ?
C7 N1 C8 104.3(12) . . ?
C8 N1 H1 110.5 . . ?
C9 N1 H1 110.5 . . ?
C9 N1 C7 107.1(10) . . ?
C9 N1 C8 113.8(12) . . ?
C5 N2 C6 122.9(9) . . ?
C5 N2 C10 124.6(9) . . ?
C6 N2 C10 112.2(9) . . ?
N4 N3 C12 107.3(8) . . ?
C13 N3 N4 110.9(8) . . ?
C13 N3 C12 115.4(9) . . ?
C14 N4 N3 116.9(8) . . ?
C14 N4 C17 123.6(8) . . ?
C17 N4 N3 119.4(7) . . ?
C18 N5 C19 114.2(14) . . ?
C22 N5 C18 110.3(12) . . ?
C22 N5 C19 105.8(12) . . ?
C21 N6 C20 111.4(9) . . ?
C21 N6 C23 117.4(10) . . ?
C23 N6 C20 119.2(9) . . ?
C31 N7 N8 106.7(10) . . ?
C31 N7 C32 116.7(10) . . ?
C32 N7 N8 104.5(10) . . ?
C30 N8 N7 117.7(9) . . ?
C30 N8 C34 122.7(8) . . ?
C34 N8 N7 119.5(8) . . ?
C35 N9 H9 106.5 . . ?
C35 N9 C39 111.4(7) . . ?
C36 N9 H9 106.5 . . ?
C36 N9 C35 114.0(9) . . ?
C36 N9 C39 111.4(7) . . ?
C39 N9 H9 106.5 . . ?
C38 N10 C37 111.5(7) . . ?
C40 N10 C37 119.8(7) . . ?
C40 N10 C38 113.3(7) . . ?
N12 N11 C48 108.8(7) . . ?
C49 N11 N12 107.3(7) . . ?
C49 N11 C48 112.5(8) . . ?
C47 N12 N11 117.4(7) . . ?
C47 N12 C51 123.4(7) . . ?
C51 N12 N11 119.0(6) . . ?
C52 N13 H13 108.9 . . ?
C52 N13 C53 110.2(8) . . ?
C52 N13 C56 110.2(10) . . ?
C53 N13 H13 108.9 . . ?
C56 N13 H13 108.9 . . ?
C56 N13 C53 109.8(8) . . ?
C54 N14 C55 113.5(8) . . ?
C57 N14 C54 119.8(8) . . ?
C57 N14 C55 116.5(7) . . ?
N16 N15 C65 108.4(6) . . ?
C66 N15 N16 106.7(6) . . ?
C66 N15 C65 114.2(6) . . ?
C64 N16 N15 117.2(7) . . ?
C64 N16 C68 122.2(7) . . ?
C68 N16 N15 120.6(6) . . ?
O1 C1 C2 117.6(8) . . ?
O1 C1 C15 124.6(7) . . ?
C15 C1 C2 117.7(7) . . ?
C3 C2 C1 122.2(7) . . ?
C17 C2 C1 119.6(9) . . ?
C17 C2 C3 118.1(8) . . ?
C2 C3 H3 120.2 . . ?
C4 C3 C2 119.6(9) . . ?
C4 C3 H3 120.2 . . ?
F1 C4 C3 118.5(9) . . ?
F1 C4 C5 117.8(8) . . ?
C3 C4 C5 123.7(10) . . ?
N2 C5 C4 120.6(10) . . ?
C11 C5 N2 123.6(9) . . ?
C11 C5 C4 115.8(8) . . ?
N2 C6 H6A 109.3 . . ?
N2 C6 H6B 109.3 . . ?
N2 C6 C7 111.5(9) . . ?
H6A C6 H6B 108.0 . . ?
C7 C6 H6A 109.3 . . ?
C7 C6 H6B 109.3 . . ?
N1 C7 C6 107.9(11) . . ?
N1 C7 H7A 110.1 . . ?
N1 C7 H7B 110.1 . . ?
C6 C7 H7A 110.1 . . ?
C6 C7 H7B 110.1 . . ?
H7A C7 H7B 108.4 . . ?
N1 C8 H8A 109.5 . . ?
N1 C8 H8B 109.5 . . ?
N1 C8 H8C 109.5 . . ?
H8A C8 H8B 109.5 . . ?
H8A C8 H8C 109.5 . . ?
H8B C8 H8C 109.5 . . ?
N1 C9 H9A 108.6 . . ?
N1 C9 H9B 108.6 . . ?
H9A C9 H9B 107.5 . . ?
C10 C9 N1 114.8(11) . . ?
C10 C9 H9A 108.6 . . ?
C10 C9 H9B 108.6 . . ?
N2 C10 C9 111.6(13) . . ?
N2 C10 H10A 109.3 . . ?
N2 C10 H10B 109.3 . . ?
C9 C10 H10A 109.3 . . ?
C9 C10 H10B 109.3 . . ?
H10A C10 H10B 108.0 . . ?
O4 C11 C5 118.8(8) . . ?
O4 C11 C17 119.1(9) . . ?
C5 C11 C17 121.9(8) . . ?
O4 C12 N3 107.6(9) . . ?
O4 C12 H12A 110.2 . . ?
O4 C12 H12B 110.2 . . ?
N3 C12 H12A 110.2 . . ?
N3 C12 H12B 110.2 . . ?
H12A C12 H12B 108.5 . . ?
N3 C13 H13A 109.5 . . ?
N3 C13 H13B 109.5 . . ?
N3 C13 H13C 109.5 . . ?
H13A C13 H13B 109.5 . . ?
H13A C13 H13C 109.5 . . ?
H13B C13 H13C 109.5 . . ?
N4 C14 H14 119.0 . . ?
N4 C14 C15 122.1(9) . . ?
C15 C14 H14 119.0 . . ?
C1 C15 C16 123.9(7) . . ?
C14 C15 C1 118.1(8) . . ?
C14 C15 C16 117.9(8) . . ?
O2 C16 C15 117.4(7) . . ?
O3 C16 O2 122.8(8) . . ?
O3 C16 C15 119.7(8) . . ?
N4 C17 C2 118.6(8) . . ?
N4 C17 C11 120.6(8) . . ?
C2 C17 C11 120.8(9) . . ?
N5 C18 H18A 109.5 . . ?
N5 C18 H18B 109.5 . . ?
N5 C18 H18C 109.5 . . ?
H18A C18 H18B 109.5 . . ?
H18A C18 H18C 109.5 . . ?
H18B C18 H18C 109.5 . . ?
N5 C19 H19A 109.6 . . ?
N5 C19 H19B 109.6 . . ?
N5 C19 C20 110.3(11) . . ?
H19A C19 H19B 108.1 . . ?
C20 C19 H19A 109.6 . . ?
C20 C19 H19B 109.6 . . ?
N6 C20 C19 108.1(10) . . ?
N6 C20 H20A 110.1 . . ?
N6 C20 H20B 110.1 . . ?
C19 C20 H20A 110.1 . . ?
C19 C20 H20B 110.1 . . ?
H20A C20 H20B 108.4 . . ?
N6 C21 H21A 109.2 . . ?
N6 C21 H21B 109.2 . . ?
N6 C21 C22 112.3(13) . . ?
H21A C21 H21B 107.9 . . ?
C22 C21 H21A 109.2 . . ?
C22 C21 H21B 109.2 . . ?
N5 C22 C21 109.4(12) . . ?
N5 C22 H22A 109.8 . . ?
N5 C22 H22B 109.8 . . ?
C21 C22 H22A 109.8 . . ?
C21 C22 H22B 109.8 . . ?
H22A C22 H22B 108.2 . . ?
C24 C23 N6 125.7(9) . . ?
C33 C23 N6 119.2(8) . . ?
C33 C23 C24 115.0(8) . . ?
F2 C24 C23 119.3(8) . . ?
F2 C24 C25 117.1(8) . . ?
C23 C24 C25 123.6(9) . . ?
C24 C25 H25 120.2 . . ?
C26 C25 C24 119.6(8) . . ?
C26 C25 H25 120.2 . . ?
C25 C26 C27 121.9(7) . . ?
C25 C26 C34 118.7(8) . . ?
C34 C26 C27 119.5(8) . . ?
O5 C27 C26 117.3(8) . . ?
O5 C27 C28 126.8(7) . . ?
C28 C27 C26 115.7(6) . . ?
C27 C28 C29 123.4(7) . . ?
C30 C28 C27 122.3(8) . . ?
C30 C28 C29 114.1(9) . . ?
O6 C29 C28 117.3(8) . . ?
O7 C29 O6 123.4(8) . . ?
O7 C29 C28 119.3(7) . . ?
N8 C30 C28 120.4(10) . . ?
N8 C30 H30 119.8 . . ?
C28 C30 H30 119.8 . . ?
O8 C31 H31A 109.0 . . ?
O8 C31 H31B 109.0 . . ?
N7 C31 O8 112.8(9) . . ?
N7 C31 H31A 109.0 . . ?
N7 C31 H31B 109.0 . . ?
H31A C31 H31B 107.8 . . ?
N7 C32 H32A 109.5 . . ?
N7 C32 H32B 109.5 . . ?
N7 C32 H32C 109.5 . . ?
H32A C32 H32B 109.5 . . ?
H32A C32 H32C 109.5 . . ?
H32B C32 H32C 109.5 . . ?
C23 C33 O8 118.7(9) . . ?
C23 C33 C34 123.5(9) . . ?
C34 C33 O8 117.8(10) . . ?
N8 C34 C33 121.3(9) . . ?
C26 C34 N8 119.3(8) . . ?
C26 C34 C33 119.1(10) . . ?
N9 C35 H35A 109.5 . . ?
N9 C35 H35B 109.5 . . ?
N9 C35 H35C 109.5 . . ?
H35A C35 H35B 109.5 . . ?
H35A C35 H35C 109.5 . . ?
H35B C35 H35C 109.5 . . ?
N9 C36 H36A 109.7 . . ?
N9 C36 H36B 109.7 . . ?
N9 C36 C37 109.7(8) . . ?
H36A C36 H36B 108.2 . . ?
C37 C36 H36A 109.7 . . ?
C37 C36 H36B 109.7 . . ?
N10 C37 C36 108.3(8) . . ?
N10 C37 H37A 110.0 . . ?
N10 C37 H37B 110.0 . . ?
C36 C37 H37A 110.0 . . ?
C36 C37 H37B 110.0 . . ?
H37A C37 H37B 108.4 . . ?
N10 C38 H38A 109.2 . . ?
N10 C38 H38B 109.2 . . ?
N10 C38 C39 111.9(8) . . ?
H38A C38 H38B 107.9 . . ?
C39 C38 H38A 109.2 . . ?
C39 C38 H38B 109.2 . . ?
N9 C39 C38 109.2(7) . . ?
N9 C39 H39A 109.8 . . ?
N9 C39 H39B 109.8 . . ?
C38 C39 H39A 109.8 . . ?
C38 C39 H39B 109.8 . . ?
H39A C39 H39B 108.3 . . ?
N10 C40 C41 123.4(8) . . ?
C50 C40 N10 119.8(7) . . ?
C50 C40 C41 116.8(7) . . ?
F3 C41 C40 119.5(7) . . ?
F3 C41 C42 118.7(7) . . ?
C42 C41 C40 121.8(8) . . ?
C41 C42 H42 119.8 . . ?
C43 C42 C41 120.3(7) . . ?
C43 C42 H42 119.8 . . ?
C42 C43 C44 121.7(7) . . ?
C42 C43 C51 119.2(7) . . ?
C51 C43 C44 119.0(8) . . ?
O9 C44 C43 117.1(7) . . ?
O9 C44 C45 125.5(7) . . ?
C45 C44 C43 117.4(7) . . ?
C44 C45 C46 124.7(7) . . ?
C47 C45 C44 118.1(7) . . ?
C47 C45 C46 117.1(8) . . ?
O10 C46 C45 116.8(8) . . ?
O11 C46 O10 123.3(8) . . ?
O11 C46 C45 119.8(7) . . ?
N12 C47 C45 123.0(8) . . ?
N12 C47 H47 118.5 . . ?
C45 C47 H47 118.5 . . ?
N11 C48 H48A 109.5 . . ?
N11 C48 H48B 109.5 . . ?
N11 C48 H48C 109.5 . . ?
H48A C48 H48B 109.5 . . ?
H48A C48 H48C 109.5 . . ?
H48B C48 H48C 109.5 . . ?
O12 C49 H49A 108.5 . . ?
O12 C49 H49B 108.5 . . ?
N11 C49 O12 115.3(8) . . ?
N11 C49 H49A 108.5 . . ?
N11 C49 H49B 108.5 . . ?
H49A C49 H49B 107.5 . . ?
O12 C50 C51 118.5(8) . . ?
C40 C50 O12 119.0(7) . . ?
C40 C50 C51 122.5(7) . . ?
N12 C51 C43 118.8(7) . . ?
N12 C51 C50 122.1(7) . . ?
C50 C51 C43 119.1(8) . . ?
N13 C52 H52A 109.5 . . ?
N13 C52 H52B 109.5 . . ?
N13 C52 H52C 109.5 . . ?
H52A C52 H52B 109.5 . . ?
H52A C52 H52C 109.5 . . ?
H52B C52 H52C 109.5 . . ?
N13 C53 H53A 109.6 . . ?
N13 C53 H53B 109.6 . . ?
N13 C53 C54 110.3(8) . . ?
H53A C53 H53B 108.1 . . ?
C54 C53 H53A 109.6 . . ?
C54 C53 H53B 109.6 . . ?
N14 C54 C53 108.3(9) . . ?
N14 C54 H54A 110.0 . . ?
N14 C54 H54B 110.0 . . ?
C53 C54 H54A 110.0 . . ?
C53 C54 H54B 110.0 . . ?
H54A C54 H54B 108.4 . . ?
N14 C55 H55A 109.7 . . ?
N14 C55 H55B 109.7 . . ?
N14 C55 C56 109.9(7) . . ?
H55A C55 H55B 108.2 . . ?
C56 C55 H55A 109.7 . . ?
C56 C55 H55B 109.7 . . ?
N13 C56 C55 112.2(9) . . ?
N13 C56 H56A 109.2 . . ?
N13 C56 H56B 109.2 . . ?
C55 C56 H56A 109.2 . . ?
C55 C56 H56B 109.2 . . ?
H56A C56 H56B 107.9 . . ?
C58 C57 N14 121.8(9) . . ?
C67 C57 N14 121.0(8) . . ?
C67 C57 C58 117.1(7) . . ?
F4 C58 C57 119.6(7) . . ?
F4 C58 C59 117.5(8) . . ?
C59 C58 C57 122.8(9) . . ?
C58 C59 H59 120.4 . . ?
C58 C59 C60 119.2(8) . . ?
C60 C59 H59 120.4 . . ?
C59 C60 C61 120.9(7) . . ?
C68 C60 C59 118.3(7) . . ?
C68 C60 C61 120.6(8) . . ?
O15 C61 C60 118.9(8) . . ?
O15 C61 C62 125.1(7) . . ?
C62 C61 C60 116.0(7) . . ?
C61 C62 C63 121.0(7) . . ?
C64 C62 C61 119.8(7) . . ?
C64 C62 C63 119.1(8) . . ?
O13 C63 C62 117.2(7) . . ?
O14 C63 O13 123.1(7) . . ?
O14 C63 C62 119.6(8) . . ?
N16 C64 C62 122.5(8) . . ?
N16 C64 H64 118.8 . . ?
C62 C64 H64 118.8 . . ?
N15 C65 H65A 109.5 . . ?
N15 C65 H65B 109.5 . . ?
N15 C65 H65C 109.5 . . ?
H65A C65 H65B 109.5 . . ?
H65A C65 H65C 109.5 . . ?
H65B C65 H65C 109.5 . . ?
O16 C66 H66A 108.9 . . ?
O16 C66 H66B 108.9 . . ?
N15 C66 O16 113.3(7) . . ?
N15 C66 H66A 108.9 . . ?
N15 C66 H66B 108.9 . . ?
H66A C66 H66B 107.7 . . ?
O16 C67 C57 118.6(7) . . ?
C68 C67 O16 120.2(8) . . ?
C68 C67 C57 121.2(7) . . ?
N16 C68 C60 118.7(7) . . ?
N16 C68 C67 119.9(7) . . ?
C67 C68 C60 121.3(8) . . ?

loop_
_geom_bond_atom_site_label_1
_geom_bond_atom_site_label_2
_geom_bond_distance
_geom_bond_site_symmetry_2
_geom_bond_publ_flag
Tm1 O1 2.327(6) . ?
Tm1 O2 2.287(6) . ?
Tm1 O5 2.377(5) . ?
Tm1 O6 2.271(6) . ?
Tm1 O9 2.329(5) . ?
Tm1 O10 2.320(6) . ?
Tm1 O14 2.314(6) . ?
Tm1 O15 2.338(5) . ?
F1 C4 1.318(11) . ?
F2 C24 1.343(11) . ?
F3 C41 1.333(9) . ?
F4 C58 1.316(11) . ?
O1 C1 1.259(9) . ?
O2 C16 1.292(9) . ?
O3 C16 1.228(10) . ?
O4 C11 1.365(10) . ?
O4 C12 1.479(15) . ?
O5 C27 1.253(9) . ?
O6 C29 1.264(9) . ?
O7 C29 1.234(11) . ?
O8 C31 1.493(13) . ?
O8 C33 1.414(11) . ?
O9 C44 1.264(9) . ?
O10 C46 1.295(10) . ?
O11 C46 1.205(11) . ?
O12 C49 1.475(11) . ?
O12 C50 1.384(9) . ?
O13 C63 1.269(10) . ?
O14 C63 1.249(9) . ?
O15 C61 1.267(9) . ?
O16 C66 1.457(11) . ?
O16 C67 1.387(9) . ?
N1 H1 1.0000 . ?
N1 C7 1.482(16) . ?
N1 C8 1.532(18) . ?
N1 C9 1.475(16) . ?
N2 C5 1.378(12) . ?
N2 C6 1.419(12) . ?
N2 C10 1.444(16) . ?
N3 N4 1.462(10) . ?
N3 C12 1.482(14) . ?
N3 C13 1.432(14) . ?
N4 C14 1.333(11) . ?
N4 C17 1.350(12) . ?
N5 C18 1.419(15) . ?
N5 C19 1.469(19) . ?
N5 C22 1.403(17) . ?
N6 C20 1.436(14) . ?
N6 C21 1.396(16) . ?
N6 C23 1.427(11) . ?
N7 N8 1.451(12) . ?
N7 C31 1.408(15) . ?
N7 C32 1.447(17) . ?
N8 C30 1.355(12) . ?
N8 C34 1.385(13) . ?
N9 H9 1.0000 . ?
N9 C35 1.485(11) . ?
N9 C36 1.470(12) . ?
N9 C39 1.491(12) . ?
N10 C37 1.475(12) . ?
N10 C38 1.453(10) . ?
N10 C40 1.412(10) . ?
N11 N12 1.452(9) . ?
N11 C48 1.470(13) . ?
N11 C49 1.408(12) . ?
N12 C47 1.320(10) . ?
N12 C51 1.380(11) . ?
N13 H13 1.0000 . ?
N13 C52 1.433(11) . ?
N13 C53 1.450(13) . ?
N13 C56 1.435(14) . ?
N14 C54 1.437(13) . ?
N14 C55 1.441(11) . ?
N14 C57 1.423(10) . ?
N15 N16 1.448(9) . ?
N15 C65 1.482(10) . ?
N15 C66 1.411(10) . ?
N16 C64 1.340(9) . ?
N16 C68 1.360(11) . ?
C1 C2 1.474(11) . ?
C1 C15 1.411(12) . ?
C2 C3 1.430(13) . ?
C2 C17 1.391(11) . ?
C3 H3 0.9500 . ?
C3 C4 1.351(12) . ?
C4 C5 1.444(13) . ?
C5 C11 1.369(14) . ?
C6 H6A 0.9900 . ?
C6 H6B 0.9900 . ?
C6 C7 1.506(14) . ?
C7 H7A 0.9900 . ?
C7 H7B 0.9900 . ?
C8 H8A 0.9800 . ?
C8 H8B 0.9800 . ?
C8 H8C 0.9800 . ?
C9 H9A 0.9900 . ?
C9 H9B 0.9900 . ?
C9 C10 1.446(17) . ?
C10 H10A 0.9900 . ?
C10 H10B 0.9900 . ?
C11 C17 1.424(13) . ?
C12 H12A 0.9900 . ?
C12 H12B 0.9900 . ?
C13 H13A 0.9800 . ?
C13 H13B 0.9800 . ?
C13 H13C 0.9800 . ?
C14 H14 0.9500 . ?
C14 C15 1.393(11) . ?
C15 C16 1.484(12) . ?
C18 H18A 0.9800 . ?
C18 H18B 0.9800 . ?
C18 H18C 0.9800 . ?
C19 H19A 0.9900 . ?
C19 H19B 0.9900 . ?
C19 C20 1.568(15) . ?
C20 H20A 0.9900 . ?
C20 H20B 0.9900 . ?
C21 H21A 0.9900 . ?
C21 H21B 0.9900 . ?
C21 C22 1.536(17) . ?
C22 H22A 0.9900 . ?
C22 H22B 0.9900 . ?
C23 C24 1.369(12) . ?
C23 C33 1.350(14) . ?
C24 C25 1.406(11) . ?
C25 H25 0.9500 . ?
C25 C26 1.354(13) . ?
C26 C27 1.505(11) . ?
C26 C34 1.381(12) . ?
C27 C28 1.403(12) . ?
C28 C29 1.520(12) . ?
C28 C30 1.364(12) . ?
C30 H30 0.9500 . ?
C31 H31A 0.9900 . ?
C31 H31B 0.9900 . ?
C32 H32A 0.9800 . ?
C32 H32B 0.9800 . ?
C32 H32C 0.9800 . ?
C33 C34 1.410(14) . ?
C35 H35A 0.9800 . ?
C35 H35B 0.9800 . ?
C35 H35C 0.9800 . ?
C36 H36A 0.9900 . ?
C36 H36B 0.9900 . ?
C36 C37 1.531(12) . ?
C37 H37A 0.9900 . ?
C37 H37B 0.9900 . ?
C38 H38A 0.9900 . ?
C38 H38B 0.9900 . ?
C38 C39 1.520(12) . ?
C39 H39A 0.9900 . ?
C39 H39B 0.9900 . ?
C40 C41 1.413(11) . ?
C40 C50 1.355(12) . ?
C41 C42 1.391(11) . ?
C42 H42 0.9500 . ?
C42 C43 1.357(12) . ?
C43 C44 1.498(10) . ?
C43 C51 1.412(10) . ?
C44 C45 1.435(12) . ?
C45 C46 1.478(11) . ?
C45 C47 1.405(10) . ?
C47 H47 0.9500 . ?
C48 H48A 0.9800 . ?
C48 H48B 0.9800 . ?
C48 H48C 0.9800 . ?
C49 H49A 0.9900 . ?
C49 H49B 0.9900 . ?
C50 C51 1.406(11) . ?
C52 H52A 0.9800 . ?
C52 H52B 0.9800 . ?
C52 H52C 0.9800 . ?
C53 H53A 0.9900 . ?
C53 H53B 0.9900 . ?
C53 C54 1.551(13) . ?
C54 H54A 0.9900 . ?
C54 H54B 0.9900 . ?
C55 H55A 0.9900 . ?
C55 H55B 0.9900 . ?
C55 C56 1.516(11) . ?
C56 H56A 0.9900 . ?
C56 H56B 0.9900 . ?
C57 C58 1.422(13) . ?
C57 C67 1.390(13) . ?
C58 C59 1.377(11) . ?
C59 H59 0.9500 . ?
C59 C60 1.418(12) . ?
C60 C61 1.460(10) . ?
C60 C68 1.411(11) . ?
C61 C62 1.426(12) . ?
C62 C63 1.495(10) . ?
C62 C64 1.378(11) . ?
C64 H64 0.9500 . ?
C65 H65A 0.9800 . ?
C65 H65B 0.9800 . ?
C65 H65C 0.9800 . ?
C66 H66A 0.9900 . ?
C66 H66B 0.9900 . ?
C67 C68 1.387(10) . ?

loop_
_geom_torsion_atom_site_label_1
_geom_torsion_atom_site_label_2
_geom_torsion_atom_site_label_3
_geom_torsion_atom_site_label_4
_geom_torsion
_geom_torsion_site_symmetry_1
_geom_torsion_site_symmetry_2
_geom_torsion_site_symmetry_3
_geom_torsion_site_symmetry_4
_geom_torsion_publ_flag
Tm1 O1 C1 C2 -141.7(6) . . . . ?
Tm1 O1 C1 C15 41.1(11) . . . . ?
Tm1 O2 C16 O3 170.9(6) . . . . ?
Tm1 O2 C16 C15 -6.5(13) . . . . ?
Tm1 O5 C27 C26 -162.8(5) . . . . ?
Tm1 O5 C27 C28 22.2(12) . . . . ?
Tm1 O6 C29 O7 148.0(7) . . . . ?
Tm1 O6 C29 C28 -33.0(14) . . . . ?
Tm1 O9 C44 C43 -153.9(5) . . . . ?
Tm1 O9 C44 C45 26.0(12) . . . . ?
Tm1 O10 C46 O11 160.7(7) . . . . ?
Tm1 O10 C46 C45 -16.7(13) . . . . ?
Tm1 O14 C63 O13 -179.4(5) . . . . ?
Tm1 O14 C63 C62 2.4(11) . . . . ?
Tm1 O15 C61 C60 -141.4(5) . . . . ?
Tm1 O15 C61 C62 40.4(10) . . . . ?
F1 C4 C5 N2 2.0(13) . . . . ?
F1 C4 C5 C11 -175.6(8) . . . . ?
F2 C24 C25 C26 -177.6(8) . . . . ?
F3 C41 C42 C43 173.8(7) . . . . ?
F4 C58 C59 C60 177.3(7) . . . . ?
O1 C1 C2 C3 1.4(12) . . . . ?
O1 C1 C2 C17 178.0(7) . . . . ?
O1 C1 C15 C14 -178.8(8) . . . . ?
O1 C1 C15 C16 -1.3(13) . . . . ?
O4 C11 C17 N4 -3.3(13) . . . . ?
O4 C11 C17 C2 177.5(8) . . . . ?
O5 C27 C28 C29 -4.6(14) . . . . ?
O5 C27 C28 C30 179.4(10) . . . . ?
O8 C33 C34 N8 1.0(17) . . . . ?
O8 C33 C34 C26 -172.9(10) . . . . ?
O9 C44 C45 C46 7.9(13) . . . . ?
O9 C44 C45 C47 -176.0(8) . . . . ?
O12 C50 C51 N12 -6.6(11) . . . . ?
O12 C50 C51 C43 175.7(7) . . . . ?
O15 C61 C62 C63 -2.6(11) . . . . ?
O15 C61 C62 C64 -179.9(7) . . . . ?
O16 C67 C68 N16 3.0(11) . . . . ?
O16 C67 C68 C60 -179.8(7) . . . . ?
N1 C9 C10 N2 52(2) . . . . ?
N2 C5 C11 O4 3.4(14) . . . . ?
N2 C5 C11 C17 178.5(9) . . . . ?
N2 C6 C7 N1 -61.7(14) . . . . ?
N3 N4 C14 C15 177.1(8) . . . . ?
N3 N4 C17 C2 -177.6(8) . . . . ?
N3 N4 C17 C11 3.2(12) . . . . ?
N4 N3 C12 O4 62.4(10) . . . . ?
N4 C14 C15 C1 -1.8(13) . . . . ?
N4 C14 C15 C16 -179.4(8) . . . . ?
N5 C19 C20 N6 -59.1(14) . . . . ?
N6 C21 C22 N5 61(2) . . . . ?
N6 C23 C24 F2 -1.7(16) . . . . ?
N6 C23 C24 C25 179.6(10) . . . . ?
N6 C23 C33 O8 -2.9(17) . . . . ?
N6 C23 C33 C34 175.3(11) . . . . ?
N7 N8 C30 C28 179.9(10) . . . . ?
N7 N8 C34 C26 -177.9(10) . . . . ?
N7 N8 C34 C33 8.2(17) . . . . ?
N8 N7 C31 O8 61.6(13) . . . . ?
N9 C36 C37 N10 59.6(9) . . . . ?
N10 C38 C39 N9 -54.6(11) . . . . ?
N10 C40 C41 F3 8.2(12) . . . . ?
N10 C40 C41 C42 -172.9(8) . . . . ?
N10 C40 C50 O12 -1.8(11) . . . . ?
N10 C40 C50 C51 177.3(7) . . . . ?
N11 N12 C47 C45 -179.1(7) . . . . ?
N11 N12 C51 C43 177.2(7) . . . . ?
N11 N12 C51 C50 -0.5(10) . . . . ?
N12 N11 C49 O12 -58.2(9) . . . . ?
N13 C53 C54 N14 57.9(12) . . . . ?
N14 C55 C56 N13 -54.8(12) . . . . ?
N14 C57 C58 F4 9.5(12) . . . . ?
N14 C57 C58 C59 -174.5(7) . . . . ?
N14 C57 C67 O16 -5.1(11) . . . . ?
N14 C57 C67 C68 172.8(7) . . . . ?
N15 N16 C64 C62 175.6(7) . . . . ?
N15 N16 C68 C60 -178.3(6) . . . . ?
N15 N16 C68 C67 -1.1(11) . . . . ?
N16 N15 C66 O16 59.8(8) . . . . ?
C1 C2 C3 C4 178.5(8) . . . . ?
C1 C2 C17 N4 2.9(12) . . . . ?
C1 C2 C17 C11 -177.9(8) . . . . ?
C1 C15 C16 O2 -17.0(13) . . . . ?
C1 C15 C16 O3 165.5(9) . . . . ?
C2 C1 C15 C14 4.1(12) . . . . ?
C2 C1 C15 C16 -178.5(8) . . . . ?
C2 C3 C4 F1 176.5(8) . . . . ?
C2 C3 C4 C5 -3.9(14) . . . . ?
C3 C2 C17 N4 179.5(8) . . . . ?
C3 C2 C17 C11 -1.2(12) . . . . ?
C3 C4 C5 N2 -177.5(9) . . . . ?
C3 C4 C5 C11 4.8(14) . . . . ?
C4 C5 C11 O4 -179.0(8) . . . . ?
C4 C5 C11 C17 -4.0(13) . . . . ?
C5 N2 C6 C7 -128.2(12) . . . . ?
C5 N2 C10 C9 134.4(13) . . . . ?
C5 C11 C17 N4 -178.3(8) . . . . ?
C5 C11 C17 C2 2.4(13) . . . . ?
C6 N2 C5 C4 -136.6(11) . . . . ?
C6 N2 C5 C11 40.8(15) . . . . ?
C6 N2 C10 C9 -50.7(16) . . . . ?
C7 N1 C9 C10 -56.9(19) . . . . ?
C8 N1 C7 C6 179.8(11) . . . . ?
C8 N1 C9 C10 -171.6(16) . . . . ?
C9 N1 C7 C6 58.9(14) . . . . ?
C10 N2 C5 C4 37.7(16) . . . . ?
C10 N2 C5 C11 -144.9(12) . . . . ?
C10 N2 C6 C7 56.8(15) . . . . ?
C11 O4 C12 N3 -64.3(11) . . . . ?
C12 O4 C11 C5 -151.0(9) . . . . ?
C12 O4 C11 C17 33.9(12) . . . . ?
C12 N3 N4 C14 149.6(9) . . . . ?
C12 N3 N4 C17 -33.1(12) . . . . ?
C13 N3 N4 C14 -83.5(12) . . . . ?
C13 N3 N4 C17 93.8(11) . . . . ?
C13 N3 C12 O4 -61.8(12) . . . . ?
C14 N4 C17 C2 -0.5(13) . . . . ?
C14 N4 C17 C11 -179.7(9) . . . . ?
C14 C15 C16 O2 160.4(8) . . . . ?
C14 C15 C16 O3 -17.1(13) . . . . ?
C15 C1 C2 C3 178.8(8) . . . . ?
C15 C1 C2 C17 -4.7(11) . . . . ?
C17 N4 C14 C15 -0.1(14) . . . . ?
C17 C2 C3 C4 2.0(13) . . . . ?
C18 N5 C19 C20 -174.8(12) . . . . ?
C18 N5 C22 C21 173.3(15) . . . . ?
C19 N5 C22 C21 -62.7(19) . . . . ?
C20 N6 C21 C22 -56.4(15) . . . . ?
C20 N6 C23 C24 -27.5(16) . . . . ?
C20 N6 C23 C33 150.0(11) . . . . ?
C21 N6 C20 C19 54.5(13) . . . . ?
C21 N6 C23 C24 112.0(14) . . . . ?
C21 N6 C23 C33 -70.4(14) . . . . ?
C22 N5 C19 C20 63.7(16) . . . . ?
C23 N6 C20 C19 -163.8(10) . . . . ?
C23 N6 C21 C22 161.1(11) . . . . ?
C23 C24 C25 C26 1.1(15) . . . . ?
C23 C33 C34 N8 -177.2(11) . . . . ?
C23 C33 C34 C26 8.9(18) . . . . ?
C24 C23 C33 O8 174.9(10) . . . . ?
C24 C23 C33 C34 -6.9(17) . . . . ?
C24 C25 C26 C27 -178.9(8) . . . . ?
C24 C25 C26 C34 0.7(14) . . . . ?
C25 C26 C27 O5 1.8(12) . . . . ?
C25 C26 C27 C28 177.4(8) . . . . ?
C25 C26 C34 N8 -179.4(9) . . . . ?
C25 C26 C34 C33 -5.3(15) . . . . ?
C26 C27 C28 C29 -179.8(8) . . . . ?
C26 C27 C28 C30 4.3(13) . . . . ?
C27 C26 C34 N8 0.3(15) . . . . ?
C27 C26 C34 C33 174.3(9) . . . . ?
C27 C28 C29 O6 7.1(13) . . . . ?
C27 C28 C29 O7 -173.9(8) . . . . ?
C27 C28 C30 N8 -4.4(17) . . . . ?
C29 C28 C30 N8 179.3(10) . . . . ?
C30 N8 C34 C26 -0.2(17) . . . . ?
C30 N8 C34 C33 -174.1(12) . . . . ?
C30 C28 C29 O6 -176.7(9) . . . . ?
C30 C28 C29 O7 2.4(13) . . . . ?
C31 O8 C33 C23 -160.9(11) . . . . ?
C31 O8 C33 C34 20.8(16) . . . . ?
C31 N7 N8 C30 143.4(11) . . . . ?
C31 N7 N8 C34 -38.8(14) . . . . ?
C32 N7 N8 C30 -92.4(12) . . . . ?
C32 N7 N8 C34 85.4(13) . . . . ?
C32 N7 C31 O8 -54.7(15) . . . . ?
C33 O8 C31 N7 -55.0(15) . . . . ?
C33 C23 C24 F2 -179.4(10) . . . . ?
C33 C23 C24 C25 1.9(16) . . . . ?
C34 N8 C30 C28 2.2(18) . . . . ?
C34 C26 C27 O5 -177.8(8) . . . . ?
C34 C26 C27 C28 -2.2(12) . . . . ?
C35 N9 C36 C37 173.4(8) . . . . ?
C35 N9 C39 C38 -175.6(9) . . . . ?
C36 N9 C39 C38 55.9(10) . . . . ?
C37 N10 C38 C39 58.0(10) . . . . ?
C37 N10 C40 C41 26.1(11) . . . . ?
C37 N10 C40 C50 -152.2(8) . . . . ?
C38 N10 C37 C36 -59.2(9) . . . . ?
C38 N10 C40 C41 -108.9(9) . . . . ?
C38 N10 C40 C50 72.9(9) . . . . ?
C39 N9 C36 C37 -59.5(9) . . . . ?
C40 N10 C37 C36 165.1(7) . . . . ?
C40 N10 C38 C39 -163.3(8) . . . . ?
C40 C41 C42 C43 -5.2(13) . . . . ?
C40 C50 C51 N12 174.4(7) . . . . ?
C40 C50 C51 C43 -3.4(11) . . . . ?
C41 C40 C50 O12 179.9(7) . . . . ?
C41 C40 C50 C51 -1.1(11) . . . . ?
C41 C42 C43 C44 -176.2(7) . . . . ?
C41 C42 C43 C51 0.5(12) . . . . ?
C42 C43 C44 O9 -8.9(11) . . . . ?
C42 C43 C44 C45 171.2(7) . . . . ?
C42 C43 C51 N12 -174.1(7) . . . . ?
C42 C43 C51 C50 3.7(11) . . . . ?
C43 C44 C45 C46 -172.2(7) . . . . ?
C43 C44 C45 C47 3.9(11) . . . . ?
C44 C43 C51 N12 2.6(10) . . . . ?
C44 C43 C51 C50 -179.6(7) . . . . ?
C44 C45 C46 O10 -13.3(12) . . . . ?
C44 C45 C46 O11 169.2(9) . . . . ?
C44 C45 C47 N12 0.7(12) . . . . ?
C46 C45 C47 N12 177.0(7) . . . . ?
C47 N12 C51 C43 2.1(11) . . . . ?
C47 N12 C51 C50 -175.6(7) . . . . ?
C47 C45 C46 O10 170.6(7) . . . . ?
C47 C45 C46 O11 -6.9(13) . . . . ?
C48 N11 N12 C47 85.0(9) . . . . ?
C48 N11 N12 C51 -90.4(9) . . . . ?
C48 N11 C49 O12 61.4(10) . . . . ?
C49 O12 C50 C40 161.2(7) . . . . ?
C49 O12 C50 C51 -17.8(10) . . . . ?
C49 N11 N12 C47 -153.1(8) . . . . ?
C49 N11 N12 C51 31.5(10) . . . . ?
C50 O12 C49 N11 53.1(10) . . . . ?
C50 C40 C41 F3 -173.5(7) . . . . ?
C50 C40 C41 C42 5.4(12) . . . . ?
C51 N12 C47 C45 -3.9(12) . . . . ?
C51 C43 C44 O9 174.4(7) . . . . ?
C51 C43 C44 C45 -5.5(10) . . . . ?
C52 N13 C53 C54 179.5(10) . . . . ?
C52 N13 C56 C55 179.3(8) . . . . ?
C53 N13 C56 C55 57.7(11) . . . . ?
C54 N14 C55 C56 55.4(12) . . . . ?
C54 N14 C57 C58 27.8(12) . . . . ?
C54 N14 C57 C67 -148.6(9) . . . . ?
C55 N14 C54 C53 -56.8(11) . . . . ?
C55 N14 C57 C58 -115.3(10) . . . . ?
C55 N14 C57 C67 68.4(11) . . . . ?
C56 N13 C53 C54 -59.0(12) . . . . ?
C57 N14 C54 C53 159.1(8) . . . . ?
C57 N14 C55 C56 -159.3(9) . . . . ?
C57 C58 C59 C60 1.3(12) . . . . ?
C57 C67 C68 N16 -174.8(7) . . . . ?
C57 C67 C68 C60 2.4(12) . . . . ?
C58 C57 C67 O16 178.4(7) . . . . ?
C58 C57 C67 C68 -3.7(11) . . . . ?
C58 C59 C60 C61 171.9(7) . . . . ?
C58 C59 C60 C68 -2.7(11) . . . . ?
C59 C60 C61 O15 2.7(10) . . . . ?
C59 C60 C61 C62 -178.9(7) . . . . ?
C59 C60 C68 N16 178.2(7) . . . . ?
C59 C60 C68 C67 0.9(11) . . . . ?
C60 C61 C62 C63 179.2(6) . . . . ?
C60 C61 C62 C64 1.9(10) . . . . ?
C61 C60 C68 N16 3.6(11) . . . . ?
C61 C60 C68 C67 -173.6(7) . . . . ?
C61 C62 C63 O13 162.7(7) . . . . ?
C61 C62 C63 O14 -19.0(11) . . . . ?
C61 C62 C64 N16 1.7(11) . . . . ?
C63 C62 C64 N16 -175.6(7) . . . . ?
C64 N16 C68 C60 0.1(11) . . . . ?
C64 N16 C68 C67 177.3(7) . . . . ?
C64 C62 C63 O13 -20.0(10) . . . . ?
C64 C62 C63 O14 158.3(7) . . . . ?
C65 N15 N16 C64 -84.3(8) . . . . ?
C65 N15 N16 C68 94.2(8) . . . . ?
C65 N15 C66 O16 -60.0(9) . . . . ?
C66 O16 C67 C57 -156.9(7) . . . . ?
C66 O16 C67 C68 25.2(9) . . . . ?
C66 N15 N16 C64 152.2(7) . . . . ?
C66 N15 N16 C68 -29.3(9) . . . . ?
C67 O16 C66 N15 -59.3(8) . . . . ?
C67 C57 C58 F4 -174.0(7) . . . . ?
C67 C57 C58 C59 1.9(12) . . . . ?
C68 N16 C64 C62 -2.8(11) . . . . ?
C68 C60 C61 O15 177.2(7) . . . . ?
C68 C60 C61 C62 -4.5(10) . . . . ?

loop_
_smtbx_masks_void_nr
_smtbx_masks_void_average_x
_smtbx_masks_void_average_y
_smtbx_masks_void_average_z
_smtbx_masks_void_volume
_smtbx_masks_void_count_electrons
_smtbx_masks_void_content
1 0.962 -0.069 -0.361 2082.1 326.5 ?
